data_4002906
loop_
_publ_author_name
'Li, Xiaotong'
'Guo, Peijun'
'Kepenekian, Mika\"el'
'Hadar, Ido'
'Katan, Claudine'
'Even, Jacky'
'Stoumpos, Constantinos C.'
'Schaller, Richard D.'
'Kanatzidis, Mercouri G.'

_publ_section_title
;
 Small Cyclic Diammonium Cation Templated (110)-Oriented 2D Halide (X = I,
 Br, Cl) Perovskites with White-Light Emission
;
_journal_issue 9
_journal_name_full 'Chemistry of Materials'
_journal_page_first 3582
_journal_paper_doi 10.1021/acs.chemmater.9b01511
_journal_volume 31
_journal_year 2019
_chemical_formula_sum 'C4 H12 Cl4 N2 Pb'
_chemical_formula_weight 437.2
_space_group_IT_number 14
_space_group_name_Hall '-P 2ybc'
_space_group_name_H-M_alt 'P 1 21/c 1'
_symmetry_cell_setting monoclinic
_symmetry_Int_Tables_number 14
_symmetry_space_group_name_Hall '-P 2ybc'
_symmetry_space_group_name_H-M 'P 1 21/c 1'
_cell_angle_alpha 90
_cell_angle_beta 94.922(2)
_cell_angle_gamma 90
_cell_formula_units_Z 4
_cell_length_a 5.8860(2)
_cell_length_b 21.7573(7)
_cell_length_c 8.9772(3)
_cell_measurement_reflns_used 2064
_cell_measurement_temperature 298
_cell_measurement_theta_max 30.16
_cell_measurement_theta_min 1.87
_cell_volume 1145.41(7)
_diffrn_ambient_temperature 298
_diffrn_measured_fraction_theta_full 1
_diffrn_measured_fraction_theta_max 1
_diffrn_measurement_device 'four-circle diffractometer'
_diffrn_measurement_device_type 'Bruker CCD'
_diffrn_measurement_method '\f and \w scans'
_diffrn_radiation_monochromator graphite
_diffrn_radiation_probe x-ray
_diffrn_radiation_source 'X-ray tube'
_diffrn_radiation_type 'Mo K\a'
_diffrn_radiation_wavelength 0.71073
_diffrn_reflns_av_R_equivalents 0.0408
_diffrn_reflns_av_unetI/netI 0.0338
_diffrn_reflns_limit_h_max 8
_diffrn_reflns_limit_h_min -8
_diffrn_reflns_limit_k_max 30
_diffrn_reflns_limit_k_min -30
_diffrn_reflns_limit_l_max 12
_diffrn_reflns_limit_l_min -12
_diffrn_reflns_number 12609
_diffrn_reflns_theta_full 30.16
_diffrn_reflns_theta_max 30.16
_diffrn_reflns_theta_min 1.87
_exptl_absorpt_coefficient_mu 15.612
_exptl_absorpt_correction_T_max 0.7574
_exptl_absorpt_correction_T_min 0.3717
_exptl_absorpt_correction_type numerical
_exptl_absorpt_process_details APEX-3
_exptl_crystal_colour colorless
_exptl_crystal_density_diffrn 2.535
_exptl_crystal_description 'rectangular plate'
_exptl_crystal_F_000 800
_exptl_crystal_size_max 0.189
_exptl_crystal_size_mid 0.094
_exptl_crystal_size_min 0.023
_refine_diff_density_max 1.61
_refine_diff_density_min -2.14
_refine_ls_extinction_method none
_refine_ls_goodness_of_fit_gt 2.53
_refine_ls_goodness_of_fit_ref 2.47
_refine_ls_hydrogen_treatment constr
_refine_ls_number_constraints 53
_refine_ls_number_parameters 65
_refine_ls_number_reflns 2064
_refine_ls_number_restraints 6
_refine_ls_R_factor_all 0.0421
_refine_ls_R_factor_gt 0.0397
_refine_ls_shift/su_max 0.0467
_refine_ls_shift/su_mean 0.0024
_refine_ls_structure_factor_coef Fsqd
_refine_ls_weighting_details w=1/(\s^2^(I)+0.0004I^2^)
_refine_ls_weighting_scheme sigma
_refine_ls_wR_factor_gt 0.1018
_refine_ls_wR_factor_ref 0.1023
_reflns_number_gt 1949
_reflns_number_total 2064
_reflns_threshold_expression I>2\s(I)
_cod_data_source_file cm9b01511_si_004.cif
_cod_data_source_block I
_cod_depositor_comments
;
The following automatic conversions were performed:

'_diffrn_radiation_probe' value 'X-ray' changed to 'x-ray' according
to
/home/data/users/saulius/crontab/automatic-downloads/rss-feeds/ACS/lib/dictionaries/cif_core.dic
dictionary named 'cif_core.dic' version 2.4.2 from 2011-04-26.

Automatic conversion script
Id: cif_fix_values 4973 2017-02-22 13:04:09Z antanas 

 Adding full bibliography for 4002903--4002906.cif.
;
_cod_original_sg_symbol_Hall '-P 2ycb'
_cod_original_formula_sum 'C4 H12 Cl4 N2 Pb1'
_cod_database_code 4002906

loop_
_space_group_symop_id
_space_group_symop_operation_xyz
1 x,y,z
2 -x,y+1/2,-z+1/2
3 -x,-y,-z
4 x,-y+1/2,z+1/2

loop_
_atom_site_label
_atom_site_type_symbol
_atom_site_fract_x
_atom_site_fract_y
_atom_site_fract_z
_atom_site_adp_type
_atom_site_U_iso_or_equiv
_atom_site_site_symmetry_multiplicity
_atom_site_occupancy
_atom_site_calc_flag
Pb1 Pb 0.76247(5) 0.837484(14) 0.13887(3) Uani 0.02415(13) 4 1 d
Cl1 Cl 0.2764(4) 0.84870(14) 0.1375(2) Uani 0.0440(9) 4 1 d
Cl2 Cl 0.7440(3) 0.93498(10) -0.0639(2) Uani 0.0314(7) 4 1 d
Cl3 Cl 0.8108(4) 0.92380(12) 0.3626(2) Uani 0.0371(7) 4 1 d
Cl4 Cl 0.7174(6) 0.75161(18) 0.3857(4) Uani 0.0901(16) 4 1 d
N2 N 0.2285(14) 0.5479(4) 0.3236(7) Uiso 0.0480(10) 4 1 d
N1 N 0.2438(13) 0.6863(3) 0.0904(7) Uiso 0.0480(10) 4 1 d
C4 C 0.3577(17) 0.6392(3) 0.0001(9) Uiso 0.0480(10) 4 1 d
C2 C 0.1769(14) 0.5881(3) 0.1891(7) Uiso 0.0480(10) 4 1 d
C3 C 0.3547(15) 0.5790(4) 0.0810(9) Uiso 0.0480(10) 4 1 d
C1 C 0.1833(19) 0.6549(3) 0.2303(9) Uiso 0.0480(10) 4 1 d
H1n2 H 0.203225 0.509716 0.298945 Uiso 0.0576 4 1 d
H2n2 H 0.370796 0.552429 0.356812 Uiso 0.0576 4 1 d
H3n2 H 0.141532 0.558387 0.392977 Uiso 0.0576 4 1 d
H1n1 H 0.338382 0.716216 0.113586 Uiso 0.0576 4 1 d
H2n1 H 0.119967 0.699215 0.040108 Uiso 0.0576 4 1 d
H1c4 H 0.27515 0.635321 -0.096441 Uiso 0.0576 4 1 d
H2c4 H 0.512651 0.651326 -0.009449 Uiso 0.0576 4 1 d
H1c2 H 0.027543 0.576896 0.146254 Uiso 0.0576 4 1 d
H1c3 H 0.500216 0.572199 0.135282 Uiso 0.0576 4 1 d
H2c3 H 0.306782 0.547036 0.011499 Uiso 0.0576 4 1 d
H1c1 H 0.034411 0.667829 0.253357 Uiso 0.0576 4 1 d
H2c1 H 0.302013 0.661759 0.308734 Uiso 0.0576 4 1 d

loop_
_atom_site_aniso_label
_atom_site_aniso_type_symbol
_atom_site_aniso_U_11
_atom_site_aniso_U_22
_atom_site_aniso_U_33
_atom_site_aniso_U_12
_atom_site_aniso_U_13
_atom_site_aniso_U_23
Pb1 Pb 0.0235(2) 0.0267(2) 0.0226(2) 0.00089(12) 0.00369(14) 0.00057(12)
Cl1 Cl 0.0286(13) 0.0650(19) 0.0381(14) 0.0057(11) 0.0016(11) 0.0009(10)
Cl2 Cl 0.0221(11) 0.0387(13) 0.0336(11) 0.0000(9) 0.0039(8) 0.0075(9)
Cl3 Cl 0.0476(13) 0.0393(14) 0.0241(10) -0.0038(11) 0.0005(9) -0.0082(9)
Cl4 Cl 0.093(3) 0.083(3) 0.100(3) 0.038(2) 0.045(2) 0.067(2)

loop_
_atom_type_symbol
_atom_type_scat_dispersion_real
_atom_type_scat_dispersion_imag
_atom_type_scat_source
C 0.0033 0.0016 'International Tables Vol C tables 4.2.6.8 and 6.1.1.1'
H 0.0000 0.0000 'International Tables Vol C tables 4.2.6.8 and 6.1.1.1'
Cl 0.1484 0.1585 'International Tables Vol C tables 4.2.6.8 and 6.1.1.1'
N 0.0061 0.0033 'International Tables Vol C tables 4.2.6.8 and 6.1.1.1'
Pb -3.3944 10.1111 'International Tables Vol C tables 4.2.6.8 and 6.1.1.1'

loop_
_geom_angle_atom_site_label_1
_geom_angle_atom_site_label_2
_geom_angle_atom_site_label_3
_geom_angle_site_symmetry_1
_geom_angle_site_symmetry_3
_geom_angle
Cl1 Pb1 Cl1 . 1_655 170.50(8)
Cl1 Pb1 Cl2 . . 87.11(7)
Cl1 Pb1 Cl3 . . 89.17(8)
Cl1 Pb1 Cl4 . . 84.40(9)
Cl1 Pb1 Cl4 . 4_564 91.64(9)
Cl1 Pb1 Cl2 1_655 . 85.38(7)
Cl1 Pb1 Cl3 1_655 . 84.68(7)
Cl1 Pb1 Cl4 1_655 . 102.08(8)
Cl1 Pb1 Cl4 1_655 4_564 94.17(8)
Cl2 Pb1 Cl3 . . 87.31(6)
Cl2 Pb1 Cl4 . . 167.83(9)
Cl2 Pb1 Cl4 . 4_564 90.06(8)
Cl3 Pb1 Cl4 . . 83.87(9)
Cl3 Pb1 Cl4 . 4_564 177.21(9)
Cl4 Pb1 Cl4 . 4_564 98.87(10)
Pb1 Cl1 Pb1 1_455 . 170.50(12)
Pb1 Cl1 N2 1_455 4_564 92.43(15)
Pb1 Cl1 N1 1_455 . 82.95(14)
Pb1 Cl1 N2 . 4_564 93.86(15)
Pb1 Cl1 N1 . . 87.69(15)
N2 Cl1 N1 4_564 . 121.81(17)
Pb1 Cl2 N2 . 2_655 98.30(14)
Pb1 Cl2 N2 . 4_564 106.42(16)
Pb1 Cl2 N2 . 4_664 108.38(16)
N2 Cl2 N2 2_655 4_564 96.6(2)
N2 Cl2 N2 2_655 4_664 97.4(2)
N2 Cl2 N2 4_564 4_664 139.9(2)
Pb1 Cl3 N2 . 2_655 101.44(14)
Pb1 Cl4 Pb1 . 4_565 169.70(14)
Cl1 N2 Cl2 4_565 2_645 87.52(16)
Cl1 N2 Cl2 4_565 4_465 71.63(16)
Cl1 N2 Cl2 4_565 4_565 70.43(15)
Cl1 N2 Cl3 4_565 2_645 160.3(3)
Cl1 N2 C2 4_565 . 105.3(5)
Cl1 N2 H1n2 4_565 . 142.82
Cl1 N2 H2n2 4_565 . 69.68
Cl1 N2 H3n2 4_565 . 44.51
Cl2 N2 Cl2 2_645 4_465 82.58(19)
Cl2 N2 Cl2 2_645 4_565 83.38(19)
Cl2 N2 Cl3 2_645 2_645 72.83(18)
Cl2 N2 C2 2_645 . 164.8(5)
Cl2 N2 H1n2 2_645 . 56.37
Cl2 N2 H2n2 2_645 . 82.32
Cl2 N2 H3n2 2_645 . 73.88
Cl2 N2 Cl2 4_465 4_565 139.9(2)
Cl2 N2 Cl3 4_465 2_645 104.1(2)
Cl2 N2 C2 4_465 . 93.6(5)
Cl2 N2 H1n2 4_465 . 93.14
Cl2 N2 H2n2 4_465 . 138.86
Cl2 N2 H3n2 4_465 . 29.39
Cl2 N2 Cl3 4_565 2_645 107.2(3)
Cl2 N2 C2 4_565 . 108.3(5)
Cl2 N2 H1n2 4_565 . 109.57
Cl2 N2 H2n2 4_565 . 1.3
Cl2 N2 H3n2 4_565 . 110.54
Cl3 N2 C2 2_645 . 94.1(4)
Cl3 N2 H1n2 2_645 . 18.15
Cl3 N2 H2n2 2_645 . 107.5
Cl3 N2 H3n2 2_645 . 125.36
C2 N2 H1n2 . . 109.47
C2 N2 H2n2 . . 109.47
C2 N2 H3n2 . . 109.47
H1n2 N2 H2n2 . . 109.47
H1n2 N2 H3n2 . . 109.47
H2n2 N2 H3n2 . . 109.47
Cl1 N1 C4 . . 136.0(5)
Cl1 N1 C1 . . 111.5(4)
Cl1 N1 H1n1 . . 37.15
Cl1 N1 H2n1 . . 77.05
C4 N1 C1 . . 106.9(6)
C4 N1 H1n1 . . 109.47
C4 N1 H2n1 . . 109.47
C1 N1 H1n1 . . 109.47
C1 N1 H2n1 . . 109.47
H1n1 N1 H2n1 . . 111.93
N1 C4 C3 . . 108.1(7)
N1 C4 H1c4 . . 109.47
N1 C4 H2c4 . . 109.47
C3 C4 H1c4 . . 109.47
C3 C4 H2c4 . . 109.47
H1c4 C4 H2c4 . . 110.81
N2 C2 C3 . . 109.9(6)
N2 C2 C1 . . 111.5(6)
N2 C2 H1c2 . . 106.89
C3 C2 C1 . . 106.4(7)
C3 C2 H1c2 . . 111.92
C1 C2 H1c2 . . 110.3
C4 C3 C2 . . 103.7(7)
C4 C3 H1c3 . . 109.47
C4 C3 H2c3 . . 109.47
C2 C3 H1c3 . . 109.47
C2 C3 H2c3 . . 109.47
H1c3 C3 H2c3 . . 114.71
N1 C1 C2 . . 103.8(6)
N1 C1 H1c1 . . 109.47
N1 C1 H2c1 . . 109.47
C2 C1 H1c1 . . 109.47
C2 C1 H2c1 . . 109.47
H1c1 C1 H2c1 . . 114.62

loop_
_geom_bond_atom_site_label_1
_geom_bond_atom_site_label_2
_geom_bond_site_symmetry_2
_geom_bond_distance
Pb1 Cl1 . 2.871(2)
Pb1 Cl1 1_655 3.036(2)
Pb1 Cl2 . 2.791(2)
Pb1 Cl3 . 2.747(2)
Pb1 Cl4 . 2.928(4)
Pb1 Cl4 4_564 2.981(4)
Cl1 N2 4_564 3.598(8)
Cl1 N1 . 3.562(8)
Cl2 N2 2_655 3.265(8)
Cl2 N2 4_564 3.137(8)
Cl2 N2 4_664 3.129(9)
Cl3 N2 2_655 3.174(8)
N2 C2 . 1.500(10)
N2 H1n2 . 0.87
N2 H2n2 . 0.87
N2 H3n2 . 0.87
N1 C4 . 1.500(11)
N1 C1 . 1.500(11)
N1 H1n1 . 0.87
N1 H2n1 . 0.87
C4 C3 . 1.500(11)
C4 H1c4 . 0.96
C4 H2c4 . 0.96
C2 C3 . 1.500(12)
C2 C1 . 1.500(10)
C2 H1c2 . 0.96
C3 H1c3 . 0.96
C3 H2c3 . 0.96
C1 H1c1 . 0.96
C1 H2c1 . 0.96

loop_
_geom_hbond_atom_site_label_D
_geom_hbond_atom_site_label_H
_geom_hbond_atom_site_label_A
_geom_hbond_site_symmetry_A
_geom_hbond_distance_DH
_geom_hbond_distance_HA
_geom_hbond_distance_DA
_geom_hbond_angle_DHA
N2 H1n2 Cl3 2_645 0.87 2.36 3.174(8) 155.26
N2 H2n2 Cl2 4_565 0.87 2.27 3.137(8) 178.21
N2 H3n2 Cl2 4_465 0.87 2.41 3.129(9) 140.40
C4 H1c4 Cl1 4_564 0.96 2.41 3.259(9) 146.69

loop_
_restr_distance_atom_site_label_1
_restr_distance_atom_site_label_2
_restr_distance_target
_restr_distance_target_weight_param
N1 C1 1.5 0.001
C1 C2 1.5 0.001
C2 C3 1.5 0.001
C3 C4 1.5 0.001
C4 N1 1.5 0.001
C2 N2 1.5 0.001
